data_1559428
loop_
_publ_author_name
'Kutniewska, Sylwia E.'
'Kr\'owczy\'nski, Adam'
'Kami\'nski, Rados\/law'
'Jarzembska, Katarzyna N.'
'Pillet, S\'ebastien'
'Wenger, Emmanuel'
'Schaniel, Dominik'

_publ_section_title
;
 Photocrystallographic and spectroscopic studies of a model (N,N,O)-donor
 square-planar nickel(II) nitro complex: in search of high-conversion and
 stable photoswitchable materials
;
_journal_issue 6
_journal_name_full IUCrJ
_journal_page_first
;
;
_journal_paper_doi 10.1107/S205225252001307X
_journal_volume 7
_journal_year 2020
_chemical_formula_moiety 'C20 H15 N3 Ni O3'
_chemical_formula_sum 'C20 H15 N3 Ni O3'
_chemical_formula_weight 404.04
_space_group_IT_number 88
_space_group_name_Hall '-I 4ad'
_space_group_name_H-M_alt 'I 41/a :2'
_symmetry_cell_setting tetragonal
_symmetry_Int_Tables_number 88
_symmetry_space_group_name_Hall '-I 4ad'
_symmetry_space_group_name_H-M 'I 41/a :2'
_cell_angle_alpha 90
_cell_angle_beta 90
_cell_angle_gamma 90
_cell_formula_units_Z 16
_cell_length_a 14.8584(3)
_cell_length_b 14.8584(3)
_cell_length_c 29.8280(8)
_cell_measurement_reflns_used 13313
_cell_measurement_temperature 200.00
_cell_measurement_theta_max 74.53
_cell_measurement_theta_min 3.27
_cell_volume 6585.2(3)
_computing_cell_refinement 'CrysAlisPro 1.171.40.55a (Rigaku OD, 2019)'
_computing_data_collection 'CrysAlisPro 1.171.40.55a (Rigaku OD, 2019)'
_computing_data_reduction 'CrysAlisPro 1.171.40.55a (Rigaku OD, 2019)'
_diffrn_ambient_temperature 200
_diffrn_detector 'CCD plate'
_diffrn_measured_fraction_theta_full 0.99
_diffrn_measured_fraction_theta_max 0.99
_diffrn_measurement_device 'four-circle diffractometer'
_diffrn_measurement_device_type 'SuperNova, Cu, Atlas'
_diffrn_measurement_method '\w scans'
_diffrn_radiation_monochromator mirror
_diffrn_radiation_probe x-ray
_diffrn_radiation_source 'X-ray tube'
_diffrn_radiation_type 'Cu K\a'
_diffrn_radiation_wavelength 1.54184
_diffrn_reflns_av_R_equivalents 0.0812
_diffrn_reflns_av_unetI/netI 0.0162
_diffrn_reflns_limit_h_max 18
_diffrn_reflns_limit_h_min -17
_diffrn_reflns_limit_k_max 15
_diffrn_reflns_limit_k_min -18
_diffrn_reflns_limit_l_max 36
_diffrn_reflns_limit_l_min -36
_diffrn_reflns_number 24686
_diffrn_reflns_theta_full 74.74
_diffrn_reflns_theta_max 74.74
_diffrn_reflns_theta_min 3.32
_diffrn_source 'micro-focus sealed X-ray tube'
_exptl_absorpt_coefficient_mu 1.943
_exptl_absorpt_correction_T_max 1
_exptl_absorpt_correction_T_min 0.216
_exptl_absorpt_correction_type multi-scan
_exptl_absorpt_process_details
;
CrysAlisPro 1.171.40.55a (Rigaku Oxford Diffraction, 2019)
Empirical absorption correction using spherical harmonics,
 implemented in SCALE3 ABSPACK scaling algorithm.
;
_exptl_crystal_colour brown
_exptl_crystal_density_diffrn 1.6302
_exptl_crystal_description 'prism, cut'
_exptl_crystal_F_000 3328
_exptl_crystal_size_max 0.13
_exptl_crystal_size_mid 0.05
_exptl_crystal_size_min 0.05
_refine_diff_density_max 0.37
_refine_diff_density_min -0.40
_refine_ls_extinction_method none
_refine_ls_goodness_of_fit_gt 2.47
_refine_ls_goodness_of_fit_ref 2.39
_refine_ls_hydrogen_treatment constr
_refine_ls_number_constraints 78
_refine_ls_number_parameters 259
_refine_ls_number_reflns 3361
_refine_ls_number_restraints 0
_refine_ls_R_factor_all 0.0424
_refine_ls_R_factor_gt 0.0389
_refine_ls_shift/su_max 0.0367
_refine_ls_shift/su_mean 0.0034
_refine_ls_structure_factor_coef Fsqd
_refine_ls_weighting_details w=1/(\s^2^(I)+0.0004I^2^)
_refine_ls_weighting_scheme sigma
_refine_ls_wR_factor_gt 0.0943
_refine_ls_wR_factor_ref 0.0965
_reflns_number_gt 3015
_reflns_number_total 3361
_reflns_threshold_expression I>3\s(I)
_cod_data_source_file lq5032.cif
_cod_data_source_block 200K_dark
_cod_depositor_comments
;
The following automatic conversions were performed:

data item '_diffrn_radiation_probe' value 'X-ray' was changed to
'x-ray' in accordance with the
/home/data/users/saulius/crontab/automatic-downloads/rss-feeds/IUCr/lib/dictionaries/cif_core.dic
dictionary named 'cif_core.dic' version 2.4.2 last updated on
2011-04-26.

Automatic conversion script
Id: cif_fix_values 7556 2019-12-06 15:28:31Z antanas 
;
_cod_original_sg_symbol_H-M 'I 41/a'
_cod_database_code 1559428

loop_
_space_group_symop_id
_space_group_symop_operation_xyz
1 x,y,z
2 -x,-y+1/2,z
3 -y+1/4,x+3/4,z+3/4
4 y+1/4,-x+1/4,z+1/4
5 -x,-y,-z
6 x,y+1/2,-z
7 y+1/4,-x+3/4,-z+3/4
8 -y+1/4,x+1/4,-z+1/4
9 x+1/2,y+1/2,z+1/2
10 -x+1/2,-y,z+1/2
11 -y+3/4,x+1/4,z+1/4
12 y+3/4,-x+3/4,z+3/4
13 -x+1/2,-y+1/2,-z+1/2
14 x+1/2,y,-z+1/2
15 y+3/4,-x+1/4,-z+1/4
16 -y+3/4,x+3/4,-z+3/4

loop_
_atom_site_label
_atom_site_type_symbol
_atom_site_fract_x
_atom_site_fract_y
_atom_site_fract_z
_atom_site_adp_type
_atom_site_U_iso_or_equiv
_atom_site_site_symmetry_multiplicity
_atom_site_occupancy
_atom_site_calc_flag
_atom_site_refinement_flags
_atom_site_disorder_assembly
_atom_site_disorder_group
Ni1 Ni 0.560010(19) 0.38871(2) 0.594477(11) Uani 0.03558(11) 16 1 d . . .
O1a O 0.73580(11) 0.36046(13) 0.61333(7) Uani 0.064(3) 16 0.960(6) d . . .
O2a O 0.69929(14) 0.49716(14) 0.61987(8) Uani 0.0668(8) 16 0.960(6) d . . .
N1a N 0.67854(11) 0.41937(13) 0.61119(6) Uani 0.0406(6) 16 0.960(6) d . . .
O1b O 0.73580(11) 0.36046(13) 0.61333(7) Uiso 0.06(18) 16 0.024(8) d . . .
O2b O 0.649(3) 0.487(3) 0.6106(13) Uiso 0.041(13) 16 0.024(8) d . . .
N1b N 0.735(3) 0.437(3) 0.6191(13) Uiso 0.034(12) 16 0.024(8) d . . .
O1c O 0.781(5) 0.477(5) 0.630(3) Uiso 0.03(2) 16 0.015(10) d . . .
O2c O 0.649(3) 0.487(3) 0.6106(13) Uiso 0.041(13) 16 0.015(10) d . . .
N1c N 0.735(3) 0.437(3) 0.6191(13) Uiso 0.034(12) 16 0.015(10) d . . .
O3 O 0.53476(9) 0.38625(9) 0.65474(5) Uani 0.0389(4) 16 1 d . . .
N2 N 0.44483(10) 0.35461(11) 0.57635(6) Uani 0.0368(4) 16 1 d . . .
N3 N 0.58526(11) 0.39689(12) 0.53246(6) Uani 0.0410(5) 16 1 d . . .
C1 C 0.66120(15) 0.42030(19) 0.51238(8) Uani 0.0548(7) 16 1 d . . .
C2 C 0.66844(17) 0.4287(2) 0.46574(8) Uani 0.0597(8) 16 1 d . . .
C3 C 0.59598(16) 0.41133(16) 0.43927(7) Uani 0.0505(7) 16 1 d . . .
C4 C 0.51442(14) 0.38326(14) 0.45925(7) Uani 0.0442(6) 16 1 d . . .
C5 C 0.43547(16) 0.36056(18) 0.43519(8) Uani 0.0553(7) 16 1 d . . .
C6 C 0.36064(15) 0.3333(2) 0.45801(9) Uani 0.0587(8) 16 1 d . . .
C7 C 0.35827(13) 0.32874(17) 0.50519(8) Uani 0.0503(7) 16 1 d . . .
C8 C 0.43369(12) 0.35210(13) 0.52977(7) Uani 0.0390(5) 16 1 d . . .
C9 C 0.51216(13) 0.37767(12) 0.50619(7) Uani 0.0384(5) 16 1 d . . .
C10 C 0.37815(12) 0.33445(13) 0.60395(7) Uani 0.0407(6) 16 1 d . . .
C11 C 0.38195(12) 0.33729(13) 0.65022(7) Uani 0.0393(5) 16 1 d . . .
C12 C 0.30072(13) 0.30781(18) 0.67743(8) Uani 0.0534(7) 16 1 d . . .
C13 C 0.29050(14) 0.36602(17) 0.71881(8) Uani 0.0552(7) 16 1 d . . .
C14 C 0.37581(13) 0.36654(12) 0.74594(7) Uani 0.0403(6) 16 1 d . . .
C15 C 0.37610(15) 0.36991(13) 0.79236(8) Uani 0.0460(6) 16 1 d . . .
C16 C 0.45615(16) 0.37188(13) 0.81608(7) Uani 0.0477(6) 16 1 d . . .
C17 C 0.53756(15) 0.37176(15) 0.79326(8) Uani 0.0475(6) 16 1 d . . .
C18 C 0.53832(13) 0.36970(13) 0.74704(7) Uani 0.0413(6) 16 1 d . . .
C19 C 0.45834(12) 0.36656(11) 0.72276(7) Uani 0.0351(5) 16 1 d . . .
C20 C 0.45946(12) 0.36365(11) 0.67340(7) Uani 0.0352(5) 16 1 d . . .
H1 H 0.713324 0.431989 0.530487 Uiso 0.0658 16 1 d . . .
H2 H 0.724499 0.446676 0.452479 Uiso 0.0717 16 1 d . . .
H3 H 0.600173 0.418072 0.407335 Uiso 0.0607 16 1 d . . .
H5 H 0.434566 0.364301 0.403064 Uiso 0.0663 16 1 d . . .
H6 H 0.307887 0.316718 0.441371 Uiso 0.0705 16 1 d . . .
H7 H 0.30449 0.309466 0.520218 Uiso 0.0604 16 1 d . . .
H10 H 0.32218 0.316251 0.590675 Uiso 0.0489 16 1 d . . .
H12a H 0.307925 0.246092 0.686254 Uiso 0.064 16 1 d . . .
H12b H 0.247484 0.312545 0.659353 Uiso 0.064 16 1 d . . .
H13a H 0.275871 0.426414 0.710002 Uiso 0.0663 16 1 d . . .
H13b H 0.241965 0.343519 0.73686 Uiso 0.0663 16 1 d . . .
H15 H 0.319982 0.370881 0.808306 Uiso 0.0553 16 1 d . . .
H16 H 0.455366 0.373328 0.848256 Uiso 0.0573 16 1 d . . .
H17 H 0.593193 0.373111 0.809615 Uiso 0.057 16 1 d . . .
H18 H 0.594768 0.370428 0.731386 Uiso 0.0496 16 1 d . . .

loop_
_atom_site_aniso_label
_atom_site_aniso_type_symbol
_atom_site_aniso_U_11
_atom_site_aniso_U_22
_atom_site_aniso_U_33
_atom_site_aniso_U_12
_atom_site_aniso_U_13
_atom_site_aniso_U_23
Ni1 Ni 0.02900(17) 0.0452(2) 0.03256(18) -0.00390(12) 0.00022(11) -0.00327(12)
O1a O 0.043(4) 0.073(6) 0.075(6) 0.0079(11) -0.0119(13) -0.0017(9)
O2a O 0.0573(14) 0.0629(12) 0.0802(14) -0.0167(9) -0.0076(9) -0.0201(10)
N1a N 0.0351(10) 0.0573(12) 0.0294(8) -0.0065(8) 0.0025(6) -0.0026(7)
O3 O 0.0298(6) 0.0498(7) 0.0372(7) -0.0026(5) 0.0020(5) -0.0027(5)
N2 N 0.0294(7) 0.0399(8) 0.0410(9) 0.0009(6) -0.0012(6) -0.0030(6)
N3 N 0.0371(8) 0.0503(9) 0.0356(8) -0.0066(7) -0.0019(6) -0.0044(6)
C1 C 0.0447(11) 0.0814(16) 0.0383(11) -0.0220(11) 0.0008(8) -0.0055(10)
C2 C 0.0548(13) 0.0863(17) 0.0380(12) -0.0230(12) 0.0059(9) -0.0051(11)
C3 C 0.0573(12) 0.0615(13) 0.0328(10) -0.0038(10) 0.0010(8) -0.0069(9)
C4 C 0.0448(10) 0.0489(10) 0.0389(10) 0.0046(8) -0.0043(8) -0.0087(8)
C5 C 0.0480(11) 0.0772(15) 0.0406(11) 0.0087(11) -0.0085(9) -0.0142(10)
C6 C 0.0382(11) 0.0887(17) 0.0494(13) 0.0048(11) -0.0115(9) -0.0174(12)
C7 C 0.0321(9) 0.0685(13) 0.0503(12) 0.0024(9) -0.0041(8) -0.0117(10)
C8 C 0.0339(9) 0.0419(9) 0.0412(10) 0.0044(7) -0.0029(7) -0.0065(7)
C9 C 0.0363(9) 0.0388(9) 0.0401(10) 0.0032(7) -0.0028(7) -0.0068(7)
C10 C 0.0289(8) 0.0457(10) 0.0475(11) -0.0005(7) -0.0015(7) 0.0004(8)
C11 C 0.0286(8) 0.0449(10) 0.0443(10) 0.0012(7) 0.0037(7) 0.0020(7)
C12 C 0.0337(9) 0.0764(15) 0.0500(12) -0.0096(9) 0.0052(8) 0.0042(10)
C13 C 0.0340(9) 0.0746(15) 0.0571(14) 0.0071(10) 0.0125(9) 0.0054(11)
C14 C 0.0398(9) 0.0330(9) 0.0482(11) 0.0043(7) 0.0116(8) 0.0015(7)
C15 C 0.0505(11) 0.0374(9) 0.0502(12) 0.0012(8) 0.0169(9) -0.0007(8)
C16 C 0.0641(13) 0.0387(10) 0.0403(11) 0.0015(9) 0.0104(9) -0.0009(8)
C17 C 0.0507(11) 0.0495(11) 0.0423(11) 0.0026(9) -0.0002(8) -0.0029(8)
C18 C 0.0393(9) 0.0439(10) 0.0409(10) 0.0027(8) 0.0043(7) -0.0019(7)
C19 C 0.0363(9) 0.0282(8) 0.0408(10) 0.0043(6) 0.0063(7) 0.0003(6)
C20 C 0.0324(8) 0.0316(8) 0.0416(10) 0.0054(7) 0.0043(7) 0.0000(6)

loop_
_atom_type_symbol
_atom_type_scat_dispersion_real
_atom_type_scat_dispersion_imag
_atom_type_scat_source
_atom_type_scat_Cromer_Mann_a1
_atom_type_scat_Cromer_Mann_b1
_atom_type_scat_Cromer_Mann_a2
_atom_type_scat_Cromer_Mann_b2
_atom_type_scat_Cromer_Mann_a3
_atom_type_scat_Cromer_Mann_b3
_atom_type_scat_Cromer_Mann_a4
_atom_type_scat_Cromer_Mann_b4
_atom_type_scat_Cromer_Mann_c
C 0.0181 0.0091 'International Tables Vol C tables 4.2.6.8 and 6.1.1.4' 2.31 20.843901 1.02 10.2075 1.5886 0.5687 0.865 51.651199 0.2156
H 0.0000 0.0000 'International Tables Vol C tables 4.2.6.8 and 6.1.1.4' 0.493002 10.5109 0.322912 26.1257 0.140191 3.14236 0.04081 57.799702 0.003038
N 0.0311 0.0180 'International Tables Vol C tables 4.2.6.8 and 6.1.1.4' 12.2126 0.0057 3.1322 9.8933 2.0125 28.997499 1.1663 0.5826 -11.529
Ni -3.0029 0.5091 'International Tables Vol C tables 4.2.6.8 and 6.1.1.4' 12.8376 3.8785 7.292 0.2565 4.4438 12.1763 2.38 66.342102 1.0341
O 0.0492 0.0322 'International Tables Vol C tables 4.2.6.8 and 6.1.1.4' 3.0485 13.2771 2.2868 5.7011 1.5463 0.3239 0.867 32.908901 0.2508

loop_
_geom_angle_atom_site_label_1
_geom_angle_atom_site_label_2
_geom_angle_atom_site_label_3
_geom_angle_site_symmetry_1
_geom_angle_site_symmetry_2
_geom_angle_site_symmetry_3
_geom_angle
_geom_angle_publ_flag
N1a Ni1 O2b . . . 32.2(13) ?
N1a Ni1 O3 . . . 86.38(7) ?
N1a Ni1 N2 . . . 177.57(7) ?
N1a Ni1 N3 . . . 93.29(7) ?
O2b Ni1 O3 . . . 84.8(9) ?
O2b Ni1 N2 . . . 149.7(12) ?
O2b Ni1 N3 . . . 93.5(9) ?
O3 Ni1 N2 . . . 95.21(7) ?
O3 Ni1 N3 . . . 177.43(6) ?
N2 Ni1 N3 . . . 85.20(7) ?
N1a O1a N1b . . . 45(2) ?
N1a O2a O2b . . . 61(3) ?
N1a O2a N1b . . . 46(2) ?
N1a O2a O1c . . . 94(3) ?
O2b O2a N1b . . . 108(4) ?
O2b O2a O1c . . . 155(5) ?
N1b O2a O1c . . . 47(4) ?
Ni1 N1a O1a . . . 119.40(12) ?
Ni1 N1a O2a . . . 121.33(12) ?
Ni1 N1a O2b . . . 81(2) ?
Ni1 N1a N1b . . . 177(3) ?
O1a N1a O2a . . . 119.28(16) ?
O1a N1a O2b . . . 159(2) ?
O1a N1a N1b . . . 63(3) ?
O2a N1a N1b . . . 56(3) ?
O2b N1a N1b . . . 96(4) ?
Ni1 O2b O2a . . . 145(4) ?
Ni1 O2b N1a . . . 67(2) ?
O2a O2b N1a . . . 78(4) ?
O1a N1b O2a . . . 149(4) ?
O1a N1b N1a . . . 72(3) ?
O1a N1b O1c . . . 131(6) ?
O2a N1b N1a . . . 77(3) ?
O2a N1b O1c . . . 80(5) ?
N1a N1b O1c . . . 157(7) ?
O2a O1c N1b . . . 53(4) ?
Ni1 O3 C20 . . . 127.07(13) ?
Ni1 N2 C8 . . . 113.77(11) ?
Ni1 N2 C10 . . . 124.61(14) ?
C8 N2 C10 . . . 121.61(15) ?
Ni1 N3 C1 . . . 128.96(15) ?
Ni1 N3 C9 . . . 112.87(12) ?
C1 N3 C9 . . . 118.14(18) ?
N3 C1 C2 . . . 122.5(2) ?
N3 C1 H1 . . . 118.71 ?
C2 C1 H1 . . . 118.75 ?
C1 C2 C3 . . . 120.0(2) ?
C1 C2 H2 . . . 120 ?
C3 C2 H2 . . . 120.04 ?
C2 C3 C4 . . . 119.4(2) ?
C2 C3 H3 . . . 120.35 ?
C4 C3 H3 . . . 120.29 ?
C3 C4 C5 . . . 124.5(2) ?
C3 C4 C9 . . . 117.26(16) ?
C5 C4 C9 . . . 118.20(17) ?
C4 C5 C6 . . . 119.5(2) ?
C4 C5 H5 . . . 120.3 ?
C6 C5 H5 . . . 120.17 ?
C5 C6 C7 . . . 122.12(19) ?
C5 C6 H6 . . . 118.92 ?
C7 C6 H6 . . . 118.97 ?
C6 C7 C8 . . . 119.83(17) ?
C6 C7 H7 . . . 120.05 ?
C8 C7 H7 . . . 120.12 ?
N2 C8 C7 . . . 128.92(17) ?
N2 C8 C9 . . . 112.92(15) ?
C7 C8 C9 . . . 118.16(19) ?
N3 C9 C4 . . . 122.70(15) ?
N3 C9 C8 . . . 115.19(18) ?
C4 C9 C8 . . . 122.11(16) ?
N2 C10 C11 . . . 125.79(15) ?
N2 C10 H10 . . . 117.12 ?
C11 C10 H10 . . . 117.1 ?
C10 C11 C12 . . . 119.49(15) ?
C10 C11 C20 . . . 122.39(16) ?
C12 C11 C20 . . . 118.08(18) ?
C11 C12 C13 . . . 110.49(19) ?
C11 C12 H12a . . . 109.44 ?
C11 C12 H12b . . . 109.47 ?
C13 C12 H12a . . . 109.48 ?
C13 C12 H12b . . . 109.49 ?
H12a C12 H12b . . . 108.44 ?
C12 C13 C14 . . . 110.91(16) ?
C12 C13 H13a . . . 109.48 ?
C12 C13 H13b . . . 109.48 ?
C14 C13 H13a . . . 109.48 ?
C14 C13 H13b . . . 109.46 ?
H13a C13 H13b . . . 107.98 ?
C13 C14 C15 . . . 122.73(15) ?
C13 C14 C19 . . . 118.02(18) ?
C15 C14 C19 . . . 119.22(15) ?
C14 C15 C16 . . . 120.94(17) ?
C14 C15 H15 . . . 119.53 ?
C16 C15 H15 . . . 119.54 ?
C15 C16 C17 . . . 119.9(2) ?
C15 C16 H16 . . . 120.01 ?
C17 C16 H16 . . . 120.09 ?
C16 C17 C18 . . . 119.8(2) ?
C16 C17 H17 . . . 120.08 ?
C18 C17 H17 . . . 120.13 ?
C17 C18 C19 . . . 120.94(19) ?
C17 C18 H18 . . . 119.5 ?
C19 C18 H18 . . . 119.56 ?
C14 C19 C18 . . . 119.21(19) ?
C14 C19 C20 . . . 120.10(15) ?
C18 C19 C20 . . . 120.69(15) ?
O3 C20 C11 . . . 124.86(19) ?
O3 C20 C19 . . . 115.63(15) ?
C11 C20 C19 . . . 119.51(15) ?

loop_
_geom_bond_atom_site_label_1
_geom_bond_atom_site_label_2
_geom_bond_site_symmetry_1
_geom_bond_site_symmetry_2
_geom_bond_distance
_geom_bond_publ_flag
Ni1 N1a . . 1.8857(15) ?
Ni1 O2b . . 2.03(4) ?
Ni1 O3 . . 1.8365(15) ?
Ni1 N2 . . 1.8654(15) ?
Ni1 N3 . . 1.8916(18) ?
O1a N1a . . 1.223(2) ?
O1a N1b . . 1.15(4) ?
O2a N1a . . 1.224(2) ?
O2a O2b . . 0.81(4) ?
O2a N1b . . 1.04(4) ?
O2a O1c . . 1.29(8) ?
N1a O2b . . 1.10(4) ?
N1a N1b . . 0.91(4) ?
N1b O1c . . 0.96(9) ?
O3 C20 . . 1.294(2) ?
N2 C8 . . 1.400(3) ?
N2 C10 . . 1.321(2) ?
N3 C1 . . 1.323(2) ?
N3 C9 . . 1.369(2) ?
C1 C2 . . 1.401(3) ?
C1 H1 . . 0.96 ?
C2 C3 . . 1.359(4) ?
C2 H2 . . 0.9605 ?
C3 C4 . . 1.413(3) ?
C3 H3 . . 0.9602 ?
C4 C5 . . 1.415(3) ?
C4 C9 . . 1.403(3) ?
C5 C6 . . 1.366(3) ?
C5 H5 . . 0.9599 ?
C6 C7 . . 1.409(4) ?
C6 H6 . . 0.9594 ?
C7 C8 . . 1.383(3) ?
C7 H7 . . 0.9601 ?
C8 C9 . . 1.414(2) ?
C10 C11 . . 1.382(3) ?
C10 H10 . . 0.9608 ?
C11 C12 . . 1.520(3) ?
C11 C20 . . 1.399(2) ?
C12 C13 . . 1.514(4) ?
C12 H12a . . 0.9599 ?
C12 H12b . . 0.9598 ?
C13 C14 . . 1.504(2) ?
C13 H13a . . 0.9602 ?
C13 H13b . . 0.96 ?
C14 C15 . . 1.386(3) ?
C14 C19 . . 1.407(2) ?
C15 C16 . . 1.385(3) ?
C15 H15 . . 0.9601 ?
C16 C17 . . 1.388(4) ?
C16 H16 . . 0.9601 ?
C17 C18 . . 1.379(3) ?
C17 H17 . . 0.9594 ?
C18 C19 . . 1.393(2) ?
C18 H18 . . 0.9603 ?
C19 C20 . . 1.473(3) ?

loop_
_geom_hbond_atom_site_label_D
_geom_hbond_atom_site_label_H
_geom_hbond_atom_site_label_A
_geom_hbond_site_symmetry_D
_geom_hbond_site_symmetry_H
_geom_hbond_site_symmetry_A
_geom_hbond_distance_DH
_geom_hbond_distance_HA
_geom_hbond_distance_DA
_geom_hbond_angle_DHA
_geom_hbond_publ_flag
C2 H2 O2a . . 3_644 0.96 2.50 3.137(3) 123.79 ?
C15 H15 O1c . . 14_456 0.96 2.49 3.15(8) 125.27 ?
